data_4121320
loop_
_publ_author_name
'Shuhei Kusumoto'
'Midori Akiyama'
'Kyoko Nozaki'

_publ_section_title
;
 Acceptorless Dehydrogenation of C-C Single Bonds Adjacent to Functional
 Groups by Metal-Ligand Cooperation
;
_journal_name_full 'Journal of the American Chemical Society'
_journal_page_first 18726
_journal_page_last 18729
_journal_paper_doi 10.1021/ja409672w
_journal_volume 135
_journal_year 2013
_chemical_formula_sum 'C19 H38 Ir P'
_chemical_formula_weight 489.66
_chemical_name_systematic
; 
 ? 
;
_space_group_IT_number 14
_symmetry_cell_setting monoclinic
_symmetry_space_group_name_Hall '-P 2yn'
_symmetry_space_group_name_H-M 'P 1 21/n 1'
_atom_sites_solution_hydrogens geom
_atom_sites_solution_primary direct
_atom_sites_solution_secondary difmap
_audit_creation_method SHELXL-97
_cell_angle_alpha 90.00
_cell_angle_beta 107.943(2)
_cell_angle_gamma 90.00
_cell_formula_units_Z 4
_cell_length_a 10.879(2)
_cell_length_b 14.752(3)
_cell_length_c 13.038(2)
_cell_measurement_reflns_used 7698
_cell_measurement_temperature 93
_cell_measurement_theta_max 31.3
_cell_measurement_theta_min 2.9
_cell_volume 1990.7(6)
_computing_cell_refinement 'RIGAKU CrystalClear'
_computing_data_collection 'RIGAKU CrystalClear'
_computing_data_reduction 'RIGAKU CrystalClear'
_computing_molecular_graphics ORTEP-III
_computing_structure_refinement 'SHELXL-97 (Sheldrick, 1997)'
_computing_structure_solution SIR-97
_diffrn_ambient_temperature 93(2)
_diffrn_detector_area_resol_mean 28.5714
_diffrn_measured_fraction_theta_full 0.998
_diffrn_measured_fraction_theta_max 0.998
_diffrn_measurement_device_type 'RIGAKU/MSCIO Saturn CCD'
_diffrn_measurement_method 'omega scans'
_diffrn_radiation_monochromator graphite
_diffrn_radiation_source 'fine-focus sealed tube'
_diffrn_radiation_type MoK\a
_diffrn_radiation_wavelength 0.71075
_diffrn_reflns_av_R_equivalents 0.0427
_diffrn_reflns_av_sigmaI/netI 0.0314
_diffrn_reflns_limit_h_max 12
_diffrn_reflns_limit_h_min -12
_diffrn_reflns_limit_k_max 17
_diffrn_reflns_limit_k_min -16
_diffrn_reflns_limit_l_max 11
_diffrn_reflns_limit_l_min -15
_diffrn_reflns_number 13244
_diffrn_reflns_theta_full 25.00
_diffrn_reflns_theta_max 25.00
_diffrn_reflns_theta_min 2.93
_exptl_absorpt_coefficient_mu 6.782
_exptl_absorpt_correction_T_max 0.5503
_exptl_absorpt_correction_T_min 0.2525
_exptl_absorpt_correction_type numerical
_exptl_absorpt_process_details 'Jacobson, R. (1998) Private communication'
_exptl_crystal_colour Colorless
_exptl_crystal_density_diffrn 1.634
_exptl_crystal_description Platelet
_exptl_crystal_F_000 976
_exptl_crystal_size_max 0.28
_exptl_crystal_size_mid 0.20
_exptl_crystal_size_min 0.10
_refine_diff_density_max 1.123
_refine_diff_density_min -1.187
_refine_diff_density_rms 0.129
_refine_ls_extinction_method none
_refine_ls_goodness_of_fit_ref 1.087
_refine_ls_hydrogen_treatment mixed
_refine_ls_matrix_type full
_refine_ls_number_parameters 210
_refine_ls_number_reflns 3497
_refine_ls_number_restraints 0
_refine_ls_restrained_S_all 1.087
_refine_ls_R_factor_all 0.0243
_refine_ls_R_factor_gt 0.0231
_refine_ls_shift/su_max 0.001
_refine_ls_shift/su_mean 0.000
_refine_ls_structure_factor_coef Fsqd
_refine_ls_weighting_details 'calc w=1/[\s^2^(Fo^2^)+(0.0270P)^2^+1.7781P] where P=(Fo^2^+2Fc^2^)/3'
_refine_ls_weighting_scheme calc
_refine_ls_wR_factor_gt 0.0553
_refine_ls_wR_factor_ref 0.0561
_reflns_number_gt 3356
_reflns_number_total 3497
_reflns_threshold_expression >2sigma(I)
_cod_data_source_file ja409672w_si_002_6.cif
_cod_data_source_block 6
_cod_database_code 4121320

loop_
_symmetry_equiv_pos_as_xyz
'x, y, z'
'-x+1/2, y+1/2, -z+1/2'
'-x, -y, -z'
'x-1/2, -y-1/2, z-1/2'

loop_
_atom_site_label
_atom_site_type_symbol
_atom_site_fract_x
_atom_site_fract_y
_atom_site_fract_z
_atom_site_U_iso_or_equiv
_atom_site_adp_type
_atom_site_occupancy
_atom_site_symmetry_multiplicity
_atom_site_calc_flag
_atom_site_refinement_flags
H1 H 0.918(4) 0.339(3) 1.034(3) 0.029(11) Uiso 1 1 d .
H2 H 0.929(4) 0.218(3) 1.064(3) 0.027(11) Uiso 1 1 d .
C1 C 1.0484(4) 0.2606(3) 0.8912(3) 0.0168(8) Uani 1 1 d .
C2 C 0.9700(3) 0.3369(3) 0.8440(3) 0.0148(7) Uani 1 1 d .
C3 C 0.8463(3) 0.3054(2) 0.7820(3) 0.0144(7) Uani 1 1 d .
C4 C 0.8478(3) 0.2073(3) 0.7892(3) 0.0139(7) Uani 1 1 d .
C5 C 0.9721(3) 0.1805(2) 0.8562(3) 0.0151(8) Uani 1 1 d .
C6 C 1.1919(4) 0.2635(3) 0.9494(3) 0.0243(9) Uani 1 1 d .
H3 H 1.2395 0.2508 0.8982 0.036 Uiso 1 1 calc R
H4 H 1.2138 0.2179 1.0067 0.036 Uiso 1 1 calc R
H5 H 1.2156 0.3238 0.9808 0.036 Uiso 1 1 calc R
C7 C 1.0130(4) 0.4346(3) 0.8517(3) 0.0239(9) Uani 1 1 d .
H6 H 1.0494 0.4481 0.7933 0.036 Uiso 1 1 calc R
H7 H 1.0789 0.4449 0.9213 0.036 Uiso 1 1 calc R
H8 H 0.9388 0.4742 0.8454 0.036 Uiso 1 1 calc R
C8 C 0.7403(4) 0.3640(3) 0.7124(3) 0.0192(8) Uani 1 1 d .
H9 H 0.7224 0.4136 0.7557 0.029 Uiso 1 1 calc R
H10 H 0.6621 0.3275 0.6830 0.029 Uiso 1 1 calc R
H11 H 0.7672 0.3890 0.6531 0.029 Uiso 1 1 calc R
C9 C 0.7443(4) 0.1436(3) 0.7260(3) 0.0203(8) Uani 1 1 d .
H12 H 0.7699 0.1174 0.6666 0.030 Uiso 1 1 calc R
H13 H 0.6630 0.1769 0.6968 0.030 Uiso 1 1 calc R
H14 H 0.7325 0.0950 0.7733 0.030 Uiso 1 1 calc R
C10 C 1.0197(4) 0.0841(3) 0.8811(3) 0.0270(9) Uani 1 1 d .
H15 H 0.9459 0.0438 0.8736 0.041 Uiso 1 1 calc R
H16 H 1.0784 0.0808 0.9551 0.041 Uiso 1 1 calc R
H17 H 1.0657 0.0653 0.8307 0.041 Uiso 1 1 calc R
C11 C 0.5606(4) 0.2666(2) 0.8771(3) 0.0195(9) Uani 1 1 d .
H18 H 0.5563 0.2119 0.8334 0.029 Uiso 1 1 calc R
H19 H 0.5691 0.3200 0.8351 0.029 Uiso 1 1 calc R
H20 H 0.4816 0.2716 0.8978 0.029 Uiso 1 1 calc R
C12 C 0.6698(3) 0.3572(2) 1.0820(3) 0.0150(7) Uani 1 1 d .
C13 C 0.7819(3) 0.3697(2) 1.1865(3) 0.0174(8) Uani 1 1 d .
H21 H 0.7682 0.4251 1.2230 0.026 Uiso 1 1 calc R
H22 H 0.8633 0.3745 1.1695 0.026 Uiso 1 1 calc R
H23 H 0.7857 0.3175 1.2339 0.026 Uiso 1 1 calc R
C14 C 0.5437(3) 0.3495(3) 1.1107(3) 0.0205(8) Uani 1 1 d .
H24 H 0.5513 0.3004 1.1628 0.031 Uiso 1 1 calc R
H25 H 0.4721 0.3365 1.0453 0.031 Uiso 1 1 calc R
H26 H 0.5270 0.4068 1.1422 0.031 Uiso 1 1 calc R
C15 C 0.6624(4) 0.4426(3) 1.0118(3) 0.0228(8) Uani 1 1 d .
H27 H 0.6637 0.4969 1.0555 0.034 Uiso 1 1 calc R
H28 H 0.5822 0.4414 0.9513 0.034 Uiso 1 1 calc R
H29 H 0.7365 0.4438 0.9842 0.034 Uiso 1 1 calc R
C16 C 0.6685(3) 0.1481(2) 1.0585(3) 0.0161(8) Uani 1 1 d .
C17 C 0.7525(4) 0.1392(3) 1.1764(3) 0.0215(8) Uani 1 1 d .
H30 H 0.7189 0.1792 1.2215 0.032 Uiso 1 1 calc R
H31 H 0.8416 0.1564 1.1829 0.032 Uiso 1 1 calc R
H32 H 0.7506 0.0763 1.2001 0.032 Uiso 1 1 calc R
C18 C 0.5269(3) 0.1308(3) 1.0505(3) 0.0242(9) Uani 1 1 d .
H33 H 0.5184 0.0702 1.0783 0.036 Uiso 1 1 calc R
H34 H 0.4732 0.1349 0.9749 0.036 Uiso 1 1 calc R
H35 H 0.4985 0.1763 1.0930 0.036 Uiso 1 1 calc R
C19 C 0.7090(4) 0.0724(2) 0.9936(3) 0.0221(8) Uani 1 1 d .
H36 H 0.6988 0.0133 1.0242 0.033 Uiso 1 1 calc R
H37 H 0.7996 0.0810 0.9972 0.033 Uiso 1 1 calc R
H38 H 0.6543 0.0751 0.9182 0.033 Uiso 1 1 calc R
Ir1 Ir 0.887429(11) 0.266930(9) 0.959681(10) 0.01097(7) Uani 1 1 d .
P1 P 0.70075(9) 0.25937(6) 0.99851(8) 0.0109(2) Uani 1 1 d .

loop_
_atom_site_aniso_label
_atom_site_aniso_U_11
_atom_site_aniso_U_22
_atom_site_aniso_U_33
_atom_site_aniso_U_23
_atom_site_aniso_U_13
_atom_site_aniso_U_12
C1 0.0075(19) 0.029(2) 0.0160(19) 0.0025(15) 0.0069(16) 0.0011(15)
C2 0.0111(17) 0.0206(19) 0.0153(17) 0.0010(15) 0.0080(14) -0.0055(15)
C3 0.0105(17) 0.0171(18) 0.0142(17) 0.0010(15) 0.0017(14) 0.0020(15)
C4 0.0132(17) 0.0165(17) 0.0140(18) -0.0008(15) 0.0073(15) -0.0019(15)
C5 0.0133(18) 0.022(2) 0.0140(17) -0.0001(15) 0.0094(14) 0.0056(15)
C6 0.009(2) 0.045(3) 0.020(2) 0.0015(17) 0.0066(17) 0.0029(16)
C7 0.020(2) 0.025(2) 0.027(2) 0.0012(17) 0.0085(17) -0.0086(17)
C8 0.0172(19) 0.020(2) 0.0195(18) 0.0027(15) 0.0040(15) 0.0011(15)
C9 0.022(2) 0.022(2) 0.0162(18) -0.0020(15) 0.0040(16) -0.0037(16)
C10 0.031(2) 0.026(2) 0.028(2) 0.0077(18) 0.0150(18) 0.0153(18)
C11 0.0084(18) 0.028(2) 0.020(2) 0.0009(15) 0.0005(16) -0.0012(15)
C12 0.0107(17) 0.0142(18) 0.0198(17) -0.0017(14) 0.0044(14) 0.0012(14)
C13 0.0160(18) 0.0158(18) 0.0220(18) -0.0051(15) 0.0084(15) -0.0009(15)
C14 0.0177(19) 0.021(2) 0.0264(19) -0.0023(16) 0.0119(16) 0.0027(16)
C15 0.023(2) 0.018(2) 0.030(2) 0.0010(16) 0.0105(17) 0.0036(16)
C16 0.0117(18) 0.0139(18) 0.0221(18) 0.0000(15) 0.0045(15) -0.0018(14)
C17 0.021(2) 0.021(2) 0.0226(19) 0.0054(16) 0.0065(16) -0.0042(16)
C18 0.018(2) 0.019(2) 0.038(2) -0.0042(17) 0.0120(17) -0.0078(16)
C19 0.0181(19) 0.017(2) 0.035(2) -0.0017(17) 0.0130(17) -0.0025(16)
Ir1 0.00488(9) 0.01544(11) 0.01216(9) -0.00022(5) 0.00202(6) -0.00059(5)
P1 0.0053(4) 0.0145(5) 0.0128(5) 0.0007(3) 0.0024(4) -0.0006(3)

loop_
_atom_type_symbol
_atom_type_description
_atom_type_scat_dispersion_real
_atom_type_scat_dispersion_imag
_atom_type_scat_source
C C 0.0033 0.0016 'International Tables Vol C Tables 4.2.6.8 and 6.1.1.4'
H H 0.0000 0.0000 'International Tables Vol C Tables 4.2.6.8 and 6.1.1.4'
P P 0.1023 0.0942 'International Tables Vol C Tables 4.2.6.8 and 6.1.1.4'
Ir Ir -1.4442 7.9887 'International Tables Vol C Tables 4.2.6.8 and 6.1.1.4'

loop_
_geom_angle_atom_site_label_1
_geom_angle_atom_site_label_2
_geom_angle_atom_site_label_3
_geom_angle
C2 C1 C5 107.6(3)
C2 C1 C6 125.4(3)
C5 C1 C6 126.1(3)
C2 C1 Ir1 72.4(2)
C5 C1 Ir1 73.1(2)
C6 C1 Ir1 128.6(3)
C3 C2 C1 108.8(3)
C3 C2 C7 124.9(3)
C1 C2 C7 126.2(3)
C3 C2 Ir1 74.0(2)
C1 C2 Ir1 69.9(2)
C7 C2 Ir1 125.3(3)
C2 C3 C4 107.5(3)
C2 C3 C8 125.0(3)
C4 C3 C8 127.2(3)
C2 C3 Ir1 69.49(19)
C4 C3 Ir1 72.09(18)
C8 C3 Ir1 128.9(2)
C5 C4 C3 107.9(3)
C5 C4 C9 125.0(3)
C3 C4 C9 126.7(3)
C5 C4 Ir1 69.71(19)
C3 C4 Ir1 71.12(18)
C9 C4 Ir1 130.8(2)
C4 C5 C1 108.3(3)
C4 C5 C10 126.2(3)
C1 C5 C10 125.4(3)
C4 C5 Ir1 73.9(2)
C1 C5 Ir1 69.3(2)
C10 C5 Ir1 125.5(2)
C1 C6 H3 109.5
C1 C6 H4 109.5
H3 C6 H4 109.5
C1 C6 H5 109.5
H3 C6 H5 109.5
H4 C6 H5 109.5
C2 C7 H6 109.5
C2 C7 H7 109.5
H6 C7 H7 109.5
C2 C7 H8 109.5
H6 C7 H8 109.5
H7 C7 H8 109.5
C3 C8 H9 109.5
C3 C8 H10 109.5
H9 C8 H10 109.5
C3 C8 H11 109.5
H9 C8 H11 109.5
H10 C8 H11 109.5
C4 C9 H12 109.5
C4 C9 H13 109.5
H12 C9 H13 109.5
C4 C9 H14 109.5
H12 C9 H14 109.5
H13 C9 H14 109.5
C5 C10 H15 109.5
C5 C10 H16 109.5
H15 C10 H16 109.5
C5 C10 H17 109.5
H15 C10 H17 109.5
H16 C10 H17 109.5
P1 C11 H18 109.5
P1 C11 H19 109.5
H18 C11 H19 109.5
P1 C11 H20 109.5
H18 C11 H20 109.5
H19 C11 H20 109.5
C14 C12 C13 108.6(3)
C14 C12 C15 108.5(3)
C13 C12 C15 108.1(3)
C14 C12 P1 114.4(2)
C13 C12 P1 111.6(2)
C15 C12 P1 105.5(2)
C12 C13 H21 109.5
C12 C13 H22 109.5
H21 C13 H22 109.5
C12 C13 H23 109.5
H21 C13 H23 109.5
H22 C13 H23 109.5
C12 C14 H24 109.5
C12 C14 H25 109.5
H24 C14 H25 109.5
C12 C14 H26 109.5
H24 C14 H26 109.5
H25 C14 H26 109.5
C12 C15 H27 109.5
C12 C15 H28 109.5
H27 C15 H28 109.5
C12 C15 H29 109.5
H27 C15 H29 109.5
H28 C15 H29 109.5
C18 C16 C17 109.3(3)
C18 C16 C19 107.0(3)
C17 C16 C19 107.8(3)
C18 C16 P1 115.2(2)
C17 C16 P1 111.0(2)
C19 C16 P1 106.2(2)
C16 C17 H30 109.5
C16 C17 H31 109.5
H30 C17 H31 109.5
C16 C17 H32 109.5
H30 C17 H32 109.5
H31 C17 H32 109.5
C16 C18 H33 109.5
C16 C18 H34 109.5
H33 C18 H34 109.5
C16 C18 H35 109.5
H33 C18 H35 109.5
H34 C18 H35 109.5
C16 C19 H36 109.5
C16 C19 H37 109.5
H36 C19 H37 109.5
C16 C19 H38 109.5
H36 C19 H38 109.5
H37 C19 H38 109.5
C1 Ir1 C2 37.70(13)
C1 Ir1 P1 168.39(11)
C2 Ir1 P1 139.17(10)
C1 Ir1 C5 37.62(14)
C2 Ir1 C5 62.14(14)
P1 Ir1 C5 132.37(10)
C1 Ir1 C3 62.07(13)
C2 Ir1 C3 36.50(12)
P1 Ir1 C3 109.42(9)
C5 Ir1 C3 61.48(12)
C1 Ir1 C4 61.83(13)
C2 Ir1 C4 61.29(13)
P1 Ir1 C4 106.58(9)
C5 Ir1 C4 36.36(12)
C3 Ir1 C4 36.78(14)
C1 Ir1 H1 105.3(16)
C2 Ir1 H1 93.3(16)
P1 Ir1 H1 85.4(16)
C5 Ir1 H1 142.0(16)
C3 Ir1 H1 116.1(16)
C4 Ir1 H1 152.5(16)
C1 Ir1 H2 107.1(17)
C2 Ir1 H2 140.5(17)
P1 Ir1 H2 79.1(17)
C5 Ir1 H2 102.0(16)
C3 Ir1 H2 163.2(16)
C4 Ir1 H2 127.8(16)
H1 Ir1 H2 78(2)
C11 P1 C16 101.31(16)
C11 P1 C12 101.76(17)
C16 P1 C12 109.49(16)
C11 P1 Ir1 111.88(14)
C16 P1 Ir1 115.57(12)
C12 P1 Ir1 115.11(11)

loop_
_geom_bond_atom_site_label_1
_geom_bond_atom_site_label_2
_geom_bond_distance
C1 C2 1.432(5)
C1 C5 1.435(5)
C1 C6 1.512(5)
C1 Ir1 2.199(4)
C2 C3 1.418(5)
C2 C7 1.509(5)
C2 Ir1 2.232(3)
C3 C4 1.450(6)
C3 C8 1.502(5)
C3 Ir1 2.291(3)
C4 C5 1.421(5)
C4 C9 1.503(5)
C4 Ir1 2.304(3)
C5 C10 1.514(5)
C5 Ir1 2.249(3)
C6 H3 0.9800
C6 H4 0.9800
C6 H5 0.9800
C7 H6 0.9800
C7 H7 0.9800
C7 H8 0.9800
C8 H9 0.9800
C8 H10 0.9800
C8 H11 0.9800
C9 H12 0.9800
C9 H13 0.9800
C9 H14 0.9800
C10 H15 0.9800
C10 H16 0.9800
C10 H17 0.9800
C11 P1 1.831(4)
C11 H18 0.9800
C11 H19 0.9800
C11 H20 0.9800
C12 C14 1.534(5)
C12 C13 1.534(5)
C12 C15 1.544(5)
C12 P1 1.900(4)
C13 H21 0.9800
C13 H22 0.9800
C13 H23 0.9800
C14 H24 0.9800
C14 H25 0.9800
C14 H26 0.9800
C15 H27 0.9800
C15 H28 0.9800
C15 H29 0.9800
C16 C18 1.533(5)
C16 C17 1.533(5)
C16 C19 1.544(5)
C16 P1 1.897(4)
C17 H30 0.9800
C17 H31 0.9800
C17 H32 0.9800
C18 H33 0.9800
C18 H34 0.9800
C18 H35 0.9800
C19 H36 0.9800
C19 H37 0.9800
C19 H38 0.9800
Ir1 P1 2.2420(10)
Ir1 H1 1.41(4)
Ir1 H2 1.48(4)

loop_
_geom_torsion_atom_site_label_1
_geom_torsion_atom_site_label_2
_geom_torsion_atom_site_label_3
_geom_torsion_atom_site_label_4
_geom_torsion
C5 C1 C2 C3 0.9(4)
C6 C1 C2 C3 170.5(4)
Ir1 C1 C2 C3 -64.3(3)
C5 C1 C2 C7 -175.2(3)
C6 C1 C2 C7 -5.6(6)
Ir1 C1 C2 C7 119.7(4)
C5 C1 C2 Ir1 65.1(3)
C6 C1 C2 Ir1 -125.3(4)
C1 C2 C3 C4 -0.8(4)
C7 C2 C3 C4 175.3(3)
Ir1 C2 C3 C4 -62.5(2)
C1 C2 C3 C8 -174.6(3)
C7 C2 C3 C8 1.6(6)
Ir1 C2 C3 C8 123.8(3)
C1 C2 C3 Ir1 61.6(3)
C7 C2 C3 Ir1 -122.2(4)
C2 C3 C4 C5 0.5(4)
C8 C3 C4 C5 174.0(3)
Ir1 C3 C4 C5 -60.3(2)
C2 C3 C4 C9 -171.9(3)
C8 C3 C4 C9 1.7(5)
Ir1 C3 C4 C9 127.4(3)
C2 C3 C4 Ir1 60.8(2)
C8 C3 C4 Ir1 -125.7(3)
C3 C4 C5 C1 0.1(4)
C9 C4 C5 C1 172.6(3)
Ir1 C4 C5 C1 -61.1(2)
C3 C4 C5 C10 -176.3(3)
C9 C4 C5 C10 -3.8(6)
Ir1 C4 C5 C10 122.5(4)
C3 C4 C5 Ir1 61.2(2)
C9 C4 C5 Ir1 -126.3(3)
C2 C1 C5 C4 -0.6(4)
C6 C1 C5 C4 -170.1(4)
Ir1 C1 C5 C4 64.1(2)
C2 C1 C5 C10 175.8(3)
C6 C1 C5 C10 6.3(6)
Ir1 C1 C5 C10 -119.5(3)
C2 C1 C5 Ir1 -64.7(3)
C6 C1 C5 Ir1 125.8(4)
C5 C1 Ir1 C2 -115.3(3)
C6 C1 Ir1 C2 121.6(4)
C2 C1 Ir1 P1 81.4(6)
C5 C1 Ir1 P1 -33.9(6)
C6 C1 Ir1 P1 -157.0(3)
C2 C1 Ir1 C5 115.3(3)
C6 C1 Ir1 C5 -123.1(4)
C2 C1 Ir1 C3 36.7(2)
C5 C1 Ir1 C3 -78.6(2)
C6 C1 Ir1 C3 158.3(4)
C2 C1 Ir1 C4 78.6(2)
C5 C1 Ir1 C4 -36.7(2)
C6 C1 Ir1 C4 -159.8(4)
C3 C2 Ir1 C1 117.5(3)
C7 C2 Ir1 C1 -120.8(4)
C3 C2 Ir1 P1 -44.8(3)
C1 C2 Ir1 P1 -162.29(18)
C7 C2 Ir1 P1 76.9(3)
C3 C2 Ir1 C5 78.8(2)
C1 C2 Ir1 C5 -38.6(2)
C7 C2 Ir1 C5 -159.4(3)
C1 C2 Ir1 C3 -117.5(3)
C7 C2 Ir1 C3 121.7(4)
C3 C2 Ir1 C4 37.3(2)
C1 C2 Ir1 C4 -80.1(2)
C7 C2 Ir1 C4 159.1(4)
C4 C5 Ir1 C1 -117.3(3)
C10 C5 Ir1 C1 119.4(4)
C4 C5 Ir1 C2 -78.5(2)
C1 C5 Ir1 C2 38.7(2)
C10 C5 Ir1 C2 158.1(3)
C4 C5 Ir1 P1 54.0(2)
C1 C5 Ir1 P1 171.26(17)
C10 C5 Ir1 P1 -69.4(3)
C4 C5 Ir1 C3 -36.9(2)
C1 C5 Ir1 C3 80.3(2)
C10 C5 Ir1 C3 -160.3(4)
C1 C5 Ir1 C4 117.3(3)
C10 C5 Ir1 C4 -123.4(4)
C2 C3 Ir1 C1 -37.9(2)
C4 C3 Ir1 C1 79.4(2)
C8 C3 Ir1 C1 -156.9(4)
C4 C3 Ir1 C2 117.3(3)
C8 C3 Ir1 C2 -119.0(4)
C2 C3 Ir1 P1 150.75(19)
C4 C3 Ir1 P1 -91.94(17)
C8 C3 Ir1 P1 31.8(3)
C2 C3 Ir1 C5 -80.8(2)
C4 C3 Ir1 C5 36.50(19)
C8 C3 Ir1 C5 160.2(4)
C2 C3 Ir1 C4 -117.3(3)
C8 C3 Ir1 C4 123.7(4)
C5 C4 Ir1 C1 38.0(2)
C3 C4 Ir1 C1 -80.2(2)
C9 C4 Ir1 C1 157.2(4)
C5 C4 Ir1 C2 81.1(2)
C3 C4 Ir1 C2 -37.05(19)
C9 C4 Ir1 C2 -159.7(4)
C5 C4 Ir1 P1 -141.41(19)
C3 C4 Ir1 P1 100.43(17)
C9 C4 Ir1 P1 -22.2(4)
C3 C4 Ir1 C5 -118.2(3)
C9 C4 Ir1 C5 119.2(4)
C5 C4 Ir1 C3 118.2(3)
C9 C4 Ir1 C3 -122.6(4)
C18 C16 P1 C11 -39.6(3)
C17 C16 P1 C11 -164.4(3)
C19 C16 P1 C11 78.7(3)
C18 C16 P1 C12 67.4(3)
C17 C16 P1 C12 -57.5(3)
C19 C16 P1 C12 -174.4(2)
C18 C16 P1 Ir1 -160.7(2)
C17 C16 P1 Ir1 74.5(3)
C19 C16 P1 Ir1 -42.4(3)
C14 C12 P1 C11 60.6(3)
C13 C12 P1 C11 -175.7(3)
C15 C12 P1 C11 -58.6(3)
C14 C12 P1 C16 -46.1(3)
C13 C12 P1 C16 77.6(3)
C15 C12 P1 C16 -165.2(2)
C14 C12 P1 Ir1 -178.2(2)
C13 C12 P1 Ir1 -54.5(3)
C15 C12 P1 Ir1 62.6(2)
C1 Ir1 P1 C11 -31.8(5)
C2 Ir1 P1 C11 35.9(2)
C5 Ir1 P1 C11 -59.20(18)
C3 Ir1 P1 C11 9.47(16)
C4 Ir1 P1 C11 -29.17(16)
C1 Ir1 P1 C16 83.5(5)
C2 Ir1 P1 C16 151.09(19)
C5 Ir1 P1 C16 56.03(18)
C3 Ir1 P1 C16 124.70(15)
C4 Ir1 P1 C16 86.06(16)
C1 Ir1 P1 C12 -147.3(5)
C2 Ir1 P1 C12 -79.66(19)
C5 Ir1 P1 C12 -174.72(17)
C3 Ir1 P1 C12 -106.05(15)
C4 Ir1 P1 C12 -144.69(15)
